data_4510581
loop_
_publ_author_name
'Cantos, Paula M.'
'Cahill, Christopher L.'

_publ_section_title
;
 A Family of UO22+--5-Nitro-1,3-dicarboxylate Hybrid Materials: Structural
 Variation As a Function of pH and Structure Directing Species
;
_journal_issue 6
_journal_name_full 'Crystal Growth &amp; Design'
_journal_page_first 3044
_journal_paper_doi 10.1021/cg500304d
_journal_volume 14
_journal_year 2014
_chemical_formula_sum 'C22 H24 N3 O18 U2'
_chemical_formula_weight 1094.50
_space_group_crystal_system triclinic
_space_group_IT_number 2
_space_group_name_Hall '-P 1'
_space_group_name_H-M_alt 'P -1'
_symmetry_space_group_name_Hall '-P 1'
_symmetry_space_group_name_H-M 'P -1'
_atom_sites_solution_hydrogens difmap
_audit_creation_method SHELXL-2013
_cell_angle_alpha 106.806(2)
_cell_angle_beta 95.727(2)
_cell_angle_gamma 113.0010(10)
_cell_formula_units_Z 2
_cell_length_a 10.6646(11)
_cell_length_b 11.0897(11)
_cell_length_c 14.724(2)
_cell_measurement_reflns_used 21694
_cell_measurement_temperature 100(2)
_cell_measurement_theta_max 59.958
_cell_measurement_theta_min 4.522
_cell_volume 1489.1(3)
_computing_cell_refinement 'SAINT (Bruker-AXS)'
_computing_data_collection 'SMART V5.05 (Bruker-AXS)'
_computing_data_reduction 'SAINT (Bruker-AXS)'
_computing_molecular_graphics 'SHELXL-2013 (Sheldrick, 1997)'
_computing_publication_material 'WINGX (Farrugia, 1998)'
_computing_structure_refinement 'SHELXL-2013 (Sheldrick, 2008)'
_computing_structure_solution 'SHELXS-2013, G. Sheldrick (1990)'
_diffrn_ambient_temperature 100(2)
_diffrn_measured_fraction_theta_full 1.000
_diffrn_measured_fraction_theta_max 0.916
_diffrn_radiation_probe x-ray
_diffrn_radiation_type MoK\a
_diffrn_radiation_wavelength 0.71073
_diffrn_reflns_av_R_equivalents 0.0362
_diffrn_reflns_av_unetI/netI 0.0413
_diffrn_reflns_Laue_measured_fraction_full 1.000
_diffrn_reflns_Laue_measured_fraction_max 0.916
_diffrn_reflns_limit_h_max 15
_diffrn_reflns_limit_h_min -14
_diffrn_reflns_limit_k_max 15
_diffrn_reflns_limit_k_min -15
_diffrn_reflns_limit_l_max 20
_diffrn_reflns_limit_l_min -20
_diffrn_reflns_number 21674
_diffrn_reflns_point_group_measured_fraction_full 1.000
_diffrn_reflns_point_group_measured_fraction_max 0.916
_diffrn_reflns_theta_full 25.000
_diffrn_reflns_theta_max 30.212
_diffrn_reflns_theta_min 2.122
_diffrn_source 'sealed X-ray tube'
_exptl_absorpt_coefficient_mu 10.948
_exptl_absorpt_correction_T_max 0.7460
_exptl_absorpt_correction_T_min 0.4617
_exptl_absorpt_correction_type multi-scan
_exptl_absorpt_process_details 'SADABS, G Sheldrick (1999)'
_exptl_crystal_colour yellow
_exptl_crystal_density_diffrn 2.441
_exptl_crystal_description plate
_exptl_crystal_F_000 1010
_refine_diff_density_max 1.975
_refine_diff_density_min -1.185
_refine_diff_density_rms 0.161
_refine_ls_extinction_coef 0.00038(4)
_refine_ls_extinction_expression Fc^*^=kFc[1+0.001xFc^2^\l^3^/sin(2\q)]^-1/4^
_refine_ls_extinction_method SHELXL
_refine_ls_goodness_of_fit_ref 1.034
_refine_ls_hydrogen_treatment refall
_refine_ls_matrix_type full
_refine_ls_number_parameters 503
_refine_ls_number_reflns 8093
_refine_ls_number_restraints 0
_refine_ls_restrained_S_all 1.034
_refine_ls_R_factor_all 0.0294
_refine_ls_R_factor_gt 0.0230
_refine_ls_shift/su_max 0.016
_refine_ls_shift/su_mean 0.001
_refine_ls_structure_factor_coef Fsqd
_refine_ls_weighting_details 'w=1/[\s^2^(Fo^2^)+(0.0122P)^2^+1.0944P] where P=(Fo^2^+2Fc^2^)/3'
_refine_ls_weighting_scheme calc
_refine_ls_wR_factor_gt 0.0501
_refine_ls_wR_factor_ref 0.0524
_reflns_Friedel_coverage 0.000
_reflns_number_gt 7020
_reflns_number_total 8893
_reflns_threshold_expression 'I > 2\s(I)'
_cod_data_source_file cg500304d_si_002.cif
_cod_data_source_block Compound3
_cod_depositor_comments 'Adding full bibliography for 4510579--4510582.cif.'
_cod_original_cell_volume 1489.0(3)
_cod_database_code 4510581
_shelx_space_group_comment
;
The symmetry employed for this shelxl refinement is uniquely defined
by the following loop, which should always be used as a source of
symmetry information in preference to the above space-group names.
They are only intended as comments.
;
_shelxl_version_number 2013-4

loop_
_space_group_symop_operation_xyz
'x, y, z'
'-x, -y, -z'

loop_
_atom_site_label
_atom_site_type_symbol
_atom_site_fract_x
_atom_site_fract_y
_atom_site_fract_z
_atom_site_U_iso_or_equiv
_atom_site_adp_type
_atom_site_occupancy
_atom_site_site_symmetry_order
_atom_site_calc_flag
C1 C 0.1087(2) 0.0633(2) 0.34218(16) 0.0133(5) Uani 1 1 d
C2 C 0.1120(2) -0.0761(2) 0.31551(16) 0.0116(5) Uani 1 1 d
C3 C 0.0727(2) -0.1577(2) 0.37328(16) 0.0114(5) Uani 1 1 d
C4 C 0.0836(2) -0.2835(2) 0.35063(15) 0.0109(5) Uani 1 1 d
C5 C 0.1269(2) -0.3319(2) 0.26692(16) 0.0133(5) Uani 1 1 d
C6 C 0.1611(2) -0.2503(2) 0.20938(16) 0.0128(5) Uani 1 1 d
C7 C 0.1573(2) -0.1222(2) 0.23258(16) 0.0130(5) Uani 1 1 d
C8 C 0.0507(2) -0.3683(2) 0.41542(16) 0.0131(5) Uani 1 1 d
C9 C 0.6938(2) 0.7779(2) 0.14905(17) 0.0139(5) Uani 1 1 d
C10 C 0.6086(2) 0.7386(2) 0.22020(16) 0.0130(5) Uani 1 1 d
C11 C 0.4926(2) 0.6078(2) 0.18762(16) 0.0127(5) Uani 1 1 d
C12 C 0.4101(2) 0.5681(2) 0.25071(16) 0.0131(5) Uani 1 1 d
C13 C 0.4411(2) 0.6604(2) 0.34624(16) 0.0147(5) Uani 1 1 d
C14 C 0.5553(2) 0.7901(2) 0.37585(16) 0.0157(6) Uani 1 1 d
C15 C 0.6419(2) 0.8322(2) 0.31549(17) 0.0155(6) Uani 1 1 d
C16 C 0.2900(2) 0.4244(2) 0.21497(16) 0.0111(5) Uani 1 1 d
C17 C 0.3299(3) 0.6659(3) 0.7004(2) 0.0252(7) Uani 1 1 d
C18 C 0.4678(3) 0.6674(3) 0.6818(2) 0.0298(7) Uani 1 1 d
C19 C 0.4406(3) 0.8849(3) 0.8513(2) 0.0264(7) Uani 1 1 d
C20 C 0.4245(3) 0.9700(3) 0.7927(3) 0.0372(9) Uani 1 1 d
C21 C 0.3648(3) 0.6555(3) 0.86944(19) 0.0239(7) Uani 1 1 d
C22 C 0.2468(3) 0.5092(3) 0.8438(2) 0.0338(8) Uani 1 1 d
N1 N 0.5854(2) 0.8910(2) 0.47593(15) 0.0205(5) Uani 1 1 d
N2 N 0.2005(2) -0.3046(2) 0.11827(14) 0.0174(5) Uani 1 1 d
N3 N 0.3381(2) 0.7321(2) 0.80681(16) 0.0202(5) Uani 1 1 d
O1 O 0.28185(18) 0.41365(17) 0.46094(12) 0.0192(4) Uani 1 1 d
O2 O -0.06711(17) 0.24770(17) 0.31898(12) 0.0182(4) Uani 1 1 d
O3 O 0.14834(16) 0.13663(15) 0.28843(11) 0.0128(4) Uani 1 1 d
O4 O 0.07225(18) 0.11076(16) 0.41791(12) 0.0185(4) Uani 1 1 d
O5 O 0.03102(19) 0.35098(16) 0.53145(12) 0.0212(4) Uani 1 1 d
O6 O 0.10471(18) 0.54886(16) 0.41382(12) 0.0193(4) Uani 1 1 d
O7 O 0.19908(16) 0.39655(15) 0.26423(11) 0.0135(4) Uani 1 1 d
O8 O 0.28776(16) 0.33805(16) 0.13684(11) 0.0137(4) Uani 1 1 d
O9 O 0.94640(16) 0.76976(16) 0.03641(12) 0.0157(4) Uani 1 1 d
O10 O 0.73333(16) 0.93100(16) -0.01766(12) 0.0170(4) Uani 1 1 d
O11 O 0.80675(17) 0.89082(16) 0.17874(12) 0.0161(4) Uani 1 1 d
O12 O 0.64835(17) 0.69821(16) 0.05988(12) 0.0167(4) Uani 1 1 d
O13 O 0.97867(16) 0.92612(15) -0.09659(11) 0.0129(4) Uani 1 1 d
O14 O 0.25026(18) -0.22334(17) 0.07559(12) 0.0201(4) Uani 1 1 d
O15 O 0.1839(2) -0.42606(18) 0.09112(13) 0.0299(5) Uani 1 1 d
O16 O 0.5430(2) 0.8443(2) 0.53819(13) 0.0330(6) Uani 1 1 d
O17 O 0.65078(19) 1.01633(18) 0.48968(13) 0.0255(5) Uani 1 1 d
OW1 O 0.10614(19) 0.73219(18) 0.87428(13) 0.0233(4) Uani 1 1 d
U1 U 0.10777(2) 0.33038(2) 0.38917(2) 0.01042(2) Uani 1 1 d
U2 U 0.84097(2) 0.85126(2) 0.00962(2) 0.00958(2) Uani 1 1 d
H1 H 0.718(3) 0.929(3) 0.344(2) 0.040(10) Uiso 1 1 d
H2 H 0.470(2) 0.541(2) 0.1252(18) 0.012(7) Uiso 1 1 d
H3 H 0.391(3) 0.647(3) 0.3923(19) 0.019(7) Uiso 1 1 d
H4 H 0.041(2) -0.130(2) 0.4222(17) 0.010(7) Uiso 1 1 d
H5 H 0.132(2) -0.413(2) 0.2470(16) 0.000(6) Uiso 1 1 d
H6 H 0.181(2) -0.081(2) 0.1937(16) 0.000(6) Uiso 1 1 d
H7 H 0.110(3) 0.739(3) 0.935(2) 0.052(11) Uiso 1 1 d
H8 H 0.069(3) 0.787(3) 0.876(3) 0.055(12) Uiso 1 1 d
H9 H 0.261(3) 0.572(3) 0.6800(19) 0.024(8) Uiso 1 1 d
H10 H 0.300(3) 0.713(3) 0.664(2) 0.028(8) Uiso 1 1 d
H11 H 0.468(3) 0.639(3) 0.622(2) 0.041(10) Uiso 1 1 d
H12 H 0.501(4) 0.608(4) 0.723(3) 0.067(13) Uiso 1 1 d
H13 H 0.546(3) 0.778(3) 0.701(2) 0.050(11) Uiso 1 1 d
H14 H 0.451(4) 0.963(4) 0.736(3) 0.069(13) Uiso 1 1 d
H15 H 0.323(3) 0.946(3) 0.776(2) 0.044(10) Uiso 1 1 d
H16 H 0.487(3) 1.069(3) 0.832(2) 0.037(9) Uiso 1 1 d
H17 H 0.528(3) 0.886(3) 0.865(2) 0.032(9) Uiso 1 1 d
H18 H 0.428(3) 0.922(3) 0.920(2) 0.029(9) Uiso 1 1 d
H19 H 0.460(3) 0.658(3) 0.870(2) 0.038(9) Uiso 1 1 d
H20 H 0.382(3) 0.719(2) 0.9395(18) 0.017(7) Uiso 1 1 d
H21 H 0.261(3) 0.465(3) 0.896(2) 0.025(8) Uiso 1 1 d
H24 H 0.264(3) 0.731(3) 0.8171(19) 0.019(8) Uiso 1 1 d
H22 H 0.244(3) 0.450(3) 0.784(2) 0.048(11) Uiso 1 1 d
H23 H 0.160(4) 0.512(4) 0.843(3) 0.058(12) Uiso 1 1 d

loop_
_atom_site_aniso_label
_atom_site_aniso_U_11
_atom_site_aniso_U_22
_atom_site_aniso_U_33
_atom_site_aniso_U_23
_atom_site_aniso_U_13
_atom_site_aniso_U_12
C1 0.0169(9) 0.0128(8) 0.0127(9) 0.0068(7) 0.0053(8) 0.0072(7)
C2 0.0128(9) 0.0111(8) 0.0165(9) 0.0078(7) 0.0046(8) 0.0084(6)
C3 0.0153(9) 0.0102(8) 0.0126(9) 0.0048(7) 0.0070(7) 0.0079(6)
C4 0.0167(9) 0.0102(8) 0.0098(9) 0.0064(6) 0.0044(7) 0.0075(6)
C5 0.0192(10) 0.0091(8) 0.0142(9) 0.0037(7) 0.0059(8) 0.0088(7)
C6 0.0148(9) 0.0151(9) 0.0117(9) 0.0044(7) 0.0074(7) 0.0089(7)
C7 0.0167(9) 0.0143(8) 0.0133(9) 0.0090(7) 0.0072(8) 0.0084(7)
C8 0.0203(10) 0.0078(8) 0.0103(9) 0.0029(7) 0.0048(8) 0.0052(7)
C9 0.0151(9) 0.0113(8) 0.0155(10) 0.0050(7) 0.0079(8) 0.0048(7)
C10 0.0168(9) 0.0101(8) 0.0120(9) 0.0042(7) 0.0081(8) 0.0045(7)
C11 0.0167(9) 0.0110(8) 0.0108(9) 0.0028(7) 0.0078(8) 0.0062(7)
C12 0.0144(9) 0.0126(8) 0.0126(9) 0.0044(7) 0.0069(8) 0.0055(7)
C13 0.0184(10) 0.0130(9) 0.0130(9) 0.0056(7) 0.0077(8) 0.0055(7)
C14 0.0199(10) 0.0127(9) 0.0112(9) 0.0022(7) 0.0059(8) 0.0048(8)
C15 0.0146(10) 0.0122(9) 0.0162(10) 0.0042(8) 0.0059(8) 0.0027(7)
C16 0.0125(9) 0.0126(8) 0.0121(9) 0.0071(7) 0.0050(7) 0.0070(6)
C17 0.0217(11) 0.0281(12) 0.0215(12) 0.0023(10) 0.0004(10) 0.0124(9)
C18 0.0345(12) 0.0477(13) 0.0229(12) 0.0154(10) 0.0125(10) 0.0304(9)
C19 0.0192(12) 0.0203(11) 0.0286(14) 0.0000(10) -0.0018(11) 0.0060(9)
C20 0.0260(14) 0.0240(12) 0.0576(19) 0.0160(12) 0.0005(14) 0.0085(10)
C21 0.0224(11) 0.0304(11) 0.0213(12) 0.0066(9) 0.0061(9) 0.0157(8)
C22 0.0292(12) 0.0260(11) 0.0573(17) 0.0206(11) 0.0199(12) 0.0168(9)
N1 0.0229(10) 0.0201(9) 0.0146(9) 0.0015(7) 0.0049(8) 0.0089(7)
N2 0.0246(9) 0.0229(8) 0.0143(8) 0.0099(6) 0.0107(7) 0.0163(6)
N3 0.0186(9) 0.0176(8) 0.0250(10) 0.0046(7) 0.0061(8) 0.0105(7)
O1 0.0213(8) 0.0179(7) 0.0185(8) 0.0074(6) 0.0053(6) 0.0079(6)
O2 0.0155(7) 0.0202(7) 0.0240(8) 0.0128(6) 0.0086(6) 0.0086(5)
O3 0.0200(7) 0.0114(6) 0.0118(6) 0.0068(5) 0.0084(6) 0.0090(5)
O4 0.0319(8) 0.0156(6) 0.0190(7) 0.0104(5) 0.0154(6) 0.0159(5)
O5 0.0355(8) 0.0186(7) 0.0231(7) 0.0130(5) 0.0210(6) 0.0179(6)
O6 0.0319(8) 0.0167(6) 0.0221(7) 0.0123(5) 0.0175(6) 0.0169(5)
O7 0.0152(7) 0.0125(6) 0.0167(7) 0.0079(5) 0.0097(6) 0.0067(5)
O8 0.0155(7) 0.0103(6) 0.0124(7) 0.0020(5) 0.0075(6) 0.0031(5)
O9 0.0184(7) 0.0150(6) 0.0193(7) 0.0079(5) 0.0095(6) 0.0103(5)
O10 0.0127(7) 0.0132(6) 0.0236(8) 0.0046(6) 0.0033(6) 0.0060(5)
O11 0.0156(7) 0.0114(7) 0.0149(7) 0.0030(5) 0.0077(6) -0.0001(6)
O12 0.0191(8) 0.0099(7) 0.0142(7) 0.0023(5) 0.0091(6) -0.0001(6)
O13 0.0122(7) 0.0117(6) 0.0126(7) 0.0045(5) 0.0039(6) 0.0028(5)
O14 0.0295(8) 0.0269(7) 0.0187(7) 0.0172(5) 0.0177(6) 0.0177(6)
O15 0.0580(10) 0.0231(7) 0.0248(8) 0.0125(6) 0.0256(7) 0.0274(6)
O16 0.0506(11) 0.0319(9) 0.0124(8) 0.0057(7) 0.0137(8) 0.0142(8)
O17 0.0245(9) 0.0148(8) 0.0222(9) -0.0028(7) 0.0043(7) 0.0010(7)
OW1 0.0324(8) 0.0337(8) 0.0183(8) 0.0131(6) 0.0116(7) 0.0248(6)
U1 0.01509(3) 0.00936(3) 0.01220(3) 0.00667(2) 0.00884(3) 0.00739(2)
U2 0.00956(3) 0.00770(3) 0.01121(3) 0.00368(2) 0.00511(3) 0.00270(2)

loop_
_atom_type_symbol
_atom_type_description
_atom_type_scat_dispersion_real
_atom_type_scat_dispersion_imag
_atom_type_scat_source
C C 0.0033 0.0016 'International Tables Vol C Tables 4.2.6.8 and 6.1.1.4'
N N 0.0061 0.0033 'International Tables Vol C Tables 4.2.6.8 and 6.1.1.4'
O O 0.0106 0.0060 'International Tables Vol C Tables 4.2.6.8 and 6.1.1.4'
U U -9.6767 9.6646 'International Tables Vol C Tables 4.2.6.8 and 6.1.1.4'
H H 0.0000 0.0000 'International Tables Vol C Tables 4.2.6.8 and 6.1.1.4'

loop_
_geom_angle_atom_site_label_1
_geom_angle_atom_site_label_2
_geom_angle_atom_site_label_3
_geom_angle
_geom_angle_site_symmetry_1
_geom_angle_site_symmetry_3
O4 C1 O3 119.9(2) . .
O4 C1 C2 121.0(2) . .
O3 C1 C2 119.0(2) . .
O4 C1 U1 60.62(13) . .
O3 C1 U1 59.35(12) . .
C2 C1 U1 178.32(17) . .
C7 C2 C3 120.3(2) . .
C7 C2 C1 118.9(2) . .
C3 C2 C1 120.8(2) . .
C2 C3 C4 120.2(2) . .
C3 C4 C5 120.0(2) . .
C3 C4 C8 121.1(2) . .
C5 C4 C8 119.0(2) . .
C6 C5 C4 118.4(2) . .
C7 C6 C5 122.8(2) . .
C7 C6 N2 118.8(2) . .
C5 C6 N2 118.4(2) . .
C6 C7 C2 118.3(2) . .
O6 C8 O5 124.2(2) 1_545 2_556
O6 C8 C4 119.1(2) 1_545 .
O5 C8 C4 116.7(2) 2_556 .
O12 C9 O11 121.7(2) . .
O12 C9 C10 118.60(18) . .
O11 C9 C10 119.65(19) . .
O12 C9 U2 59.73(12) . .
O11 C9 U2 62.01(12) . .
C10 C9 U2 176.94(18) . .
C11 C10 C15 120.7(2) . .
C11 C10 C9 118.31(19) . .
C15 C10 C9 120.91(19) . .
C12 C11 C10 120.13(19) . .
C11 C12 C13 120.06(19) . .
C11 C12 C16 118.90(19) . .
C13 C12 C16 121.0(2) . .
C14 C13 C12 118.4(2) . .
C13 C14 C15 123.1(2) . .
C13 C14 N1 118.7(2) . .
C15 C14 N1 118.14(19) . .
C14 C15 C10 117.49(19) . .
O8 C16 O7 124.18(18) . .
O8 C16 C12 116.6(2) . .
O7 C16 C12 119.17(19) . .
N3 C17 C18 112.9(2) . .
C20 C19 N3 113.7(2) . .
N3 C21 C22 113.3(2) . .
O16 N1 O17 124.8(2) . .
O16 N1 C14 118.0(2) . .
O17 N1 C14 117.2(2) . .
O15 N2 O14 124.3(2) . .
O15 N2 C6 118.2(2) . .
O14 N2 C6 117.51(19) . .
C21 N3 C17 114.4(2) . .
C21 N3 C19 109.7(2) . .
C17 N3 C19 113.8(2) . .
C1 O3 U1 94.00(14) . .
C1 O4 U1 93.21(15) . .
C8 O5 U1 153.99(17) 2_556 .
C8 O6 U1 156.53(14) 1_565 .
C16 O7 U1 155.07(16) . .
C16 O8 U2 149.37(15) . 2_665
C9 O11 U2 91.26(13) . .
C9 O12 U2 93.60(13) . .
U2 O13 U2 108.67(6) 2_775 .
O2 U1 O1 179.17(8) . .
O2 U1 O5 90.64(7) . .
O1 U1 O5 88.54(7) . .
O2 U1 O7 92.98(7) . .
O1 U1 O7 87.74(7) . .
O5 U1 O7 158.53(6) . .
O2 U1 O6 88.58(7) . .
O1 U1 O6 91.19(7) . .
O5 U1 O6 82.99(6) . .
O7 U1 O6 75.95(6) . .
O2 U1 O3 89.76(7) . .
O1 U1 O3 90.85(7) . .
O5 U1 O3 128.09(6) . .
O7 U1 O3 73.13(6) . .
O6 U1 O3 148.90(6) . .
O2 U1 O4 89.79(7) . .
O1 U1 O4 90.12(7) . .
O5 U1 O4 75.27(6) . .
O7 U1 O4 125.86(6) . .
O6 U1 O4 158.18(6) . .
O3 U1 O4 52.82(6) . .
O2 U1 C1 89.30(7) . .
O1 U1 C1 90.98(7) . .
O5 U1 C1 101.44(7) . .
O7 U1 C1 99.76(6) . .
O6 U1 C1 175.11(6) . .
O3 U1 C1 26.66(6) . .
O4 U1 C1 26.17(6) . .
O9 U2 O10 179.29(6) . .
O9 U2 O13 91.88(6) . 2_775
O10 U2 O13 88.80(6) . 2_775
O9 U2 O8 91.20(7) . 2_665
O10 U2 O8 88.30(7) . 2_665
O13 U2 O8 151.37(6) 2_775 2_665
O9 U2 O13 89.28(7) . .
O10 U2 O13 91.13(7) . .
O13 U2 O13 71.33(6) 2_775 .
O8 U2 O13 80.26(5) 2_665 .
O9 U2 O12 91.04(7) . .
O10 U2 O12 88.36(7) . .
O13 U2 O12 130.93(5) 2_775 .
O8 U2 O12 77.44(5) 2_665 .
O13 U2 O12 157.70(5) . .
O9 U2 O11 87.54(7) . .
O10 U2 O11 92.40(7) . .
O13 U2 O11 77.82(5) 2_775 .
O8 U2 O11 130.76(5) 2_665 .
O13 U2 O11 148.86(5) . .
O12 U2 O11 53.39(5) . .
O9 U2 C9 89.50(8) . .
O10 U2 C9 90.13(8) . .
O13 U2 C9 104.40(6) 2_775 .
O8 U2 C9 104.08(6) 2_665 .
O13 U2 C9 175.51(5) . .
O12 U2 C9 26.66(5) . .
O11 U2 C9 26.73(5) . .
O9 U2 U2 90.70(5) . 2_775
O10 U2 U2 89.97(5) . 2_775
O13 U2 U2 35.94(4) 2_775 2_775
O8 U2 U2 115.58(4) 2_665 2_775
O13 U2 U2 35.40(3) . 2_775
O12 U2 U2 166.82(3) . 2_775
O11 U2 U2 113.66(3) . 2_775
C9 U2 U2 140.32(4) . 2_775

loop_
_geom_bond_atom_site_label_1
_geom_bond_atom_site_label_2
_geom_bond_distance
_geom_bond_site_symmetry_2
C1 O4 1.256(3) .
C1 O3 1.279(3) .
C1 C2 1.497(3) .
C1 U1 2.844(2) .
C2 C7 1.392(3) .
C2 C3 1.392(3) .
C3 C4 1.393(3) .
C4 C5 1.394(3) .
C4 C8 1.498(3) .
C5 C6 1.384(3) .
C6 C7 1.380(3) .
C6 N2 1.477(3) .
C8 O6 1.257(3) 1_545
C8 O5 1.260(3) 2_556
C9 O12 1.268(3) .
C9 O11 1.268(2) .
C9 C10 1.503(3) .
C9 U2 2.819(2) .
C10 C11 1.393(3) .
C10 C15 1.394(3) .
C11 C12 1.389(3) .
C12 C13 1.395(3) .
C12 C16 1.497(3) .
C13 C14 1.380(3) .
C14 C15 1.389(3) .
C14 N1 1.483(3) .
C16 O8 1.257(3) .
C16 O7 1.264(3) .
C17 N3 1.503(3) .
C17 C18 1.518(4) .
C19 C20 1.494(5) .
C19 N3 1.505(3) .
C21 N3 1.499(4) .
C21 C22 1.521(4) .
N1 O16 1.220(3) .
N1 O17 1.229(3) .
N2 O15 1.222(3) .
N2 O14 1.228(3) .
O1 U1 1.7665(16) .
O2 U1 1.7658(16) .
O3 U1 2.4527(16) .
O4 U1 2.4821(18) .
O5 C8 1.260(3) 2_556
O5 U1 2.3069(18) .
O6 C8 1.257(3) 1_565
O6 U1 2.3577(18) .
O7 U1 2.3347(17) .
O8 U2 2.3411(14) 2_665
O9 U2 1.7744(19) .
O10 U2 1.7797(19) .
O11 U2 2.4902(17) .
O12 U2 2.4399(16) .
O13 U2 2.3246(13) 2_775
O13 U2 2.3552(17) .
U2 O13 2.3245(13) 2_775
U2 O8 2.3411(14) 2_665
U2 U2 3.8021(3) 2_775
